data_7044462
loop_
_publ_author_name
'Ma, Yunsheng'
'Harada, Yuki'
'Hori, Akihiro'
'Hijikata, Yuh'
'Li, Liangchun'
'Matsuda, Ryotaro'

_publ_section_title
;
 Tuning the Flexibility of Interpenetrated Frameworks by Small Difference
 in Fluorene Moiety
;
_journal_name_full 'Dalton Trans.'
_journal_paper_doi 10.1039/C7DT03338A
_journal_year 2017
_chemical_formula_moiety 'C40 H20 N2 O10 Zn2'
_chemical_formula_sum 'C40 H20 N2 O10 Zn2'
_chemical_formula_weight 819.32
_chemical_name_systematic
;
 ?
;
_space_group_IT_number 14
_symmetry_cell_setting monoclinic
_symmetry_space_group_name_Hall '-P 2ybc'
_symmetry_space_group_name_H-M 'P 1 21/c 1'
_atom_sites_solution_hydrogens geom
_atom_sites_solution_primary direct
_atom_sites_solution_secondary difmap
_audit_creation_method SHELXL-97
_audit_update_record
;
2017-08-17 deposited with the CCDC.
2017-10-10 downloaded from the CCDC.
;
_cell_angle_alpha 90.00
_cell_angle_beta 102.60(3)
_cell_angle_gamma 90.00
_cell_formula_units_Z 4
_cell_length_a 13.848(3)
_cell_length_b 22.187(4)
_cell_length_c 19.784(4)
_cell_measurement_reflns_used 19608
_cell_measurement_temperature 103(2)
_cell_measurement_theta_max 31.1300
_cell_measurement_theta_min 1.5068
_cell_volume 5932(2)
_computing_cell_refinement CrystalClear
_computing_data_collection 'CrystalClear (Rigaku, 2005)'
_computing_data_reduction CrystalClear
_computing_molecular_graphics 'Bruker SHELXTL/PC (Sheldrick, 1999)'
_computing_publication_material 'Bruker SHELXTL/PC and PLATON (Spek, 2003)'
_computing_structure_refinement 'SHELXL-97 (Sheldrick, 2008)'
_computing_structure_solution 'SHELXS-97 (Sheldrick, 2008)'
_diffrn_ambient_temperature 103(2)
_diffrn_measured_fraction_theta_full 0.990
_diffrn_measured_fraction_theta_max 0.990
_diffrn_measurement_device_type 'Rigaku Saturn724'
_diffrn_measurement_method \w
_diffrn_radiation_monochromator graphite
_diffrn_radiation_source 'fine-focus sealed tube'
_diffrn_radiation_type MoK\a
_diffrn_radiation_wavelength 0.71073
_diffrn_reflns_av_R_equivalents 0.0275
_diffrn_reflns_av_sigmaI/netI 0.0222
_diffrn_reflns_limit_h_max 16
_diffrn_reflns_limit_h_min -16
_diffrn_reflns_limit_k_max 26
_diffrn_reflns_limit_k_min -26
_diffrn_reflns_limit_l_max 20
_diffrn_reflns_limit_l_min -23
_diffrn_reflns_number 37600
_diffrn_reflns_theta_full 25.00
_diffrn_reflns_theta_max 25.00
_diffrn_reflns_theta_min 1.51
_diffrn_standards_decay_% 0
_diffrn_standards_interval_count 0
_diffrn_standards_interval_time 0
_diffrn_standards_number 0
_exptl_absorpt_coefficient_mu 0.847
_exptl_absorpt_correction_T_max 0.8489
_exptl_absorpt_correction_T_min 0.7853
_exptl_absorpt_correction_type multi-scan
_exptl_absorpt_process_details crystalclear
_exptl_crystal_colour yellow
_exptl_crystal_density_diffrn 0.917
_exptl_crystal_density_method 'not measured'
_exptl_crystal_description block
_exptl_crystal_F_000 1656
_exptl_crystal_size_max 0.30
_exptl_crystal_size_mid 0.25
_exptl_crystal_size_min 0.20
_platon_squeeze_details
;The unit cell contains 5 DMF molecules which have been 
treated as 
a diffuse contribution to the overall scattering without 
specific atom positions by squeeze/platon.
;
_refine_diff_density_max 1.109
_refine_diff_density_min -0.379
_refine_diff_density_rms 0.085
_refine_ls_extinction_coef 0.0041(6)
_refine_ls_extinction_expression Fc^*^=kFc[1+0.001xFc^2^\l^3^/sin(2\q)]^-1/4^
_refine_ls_extinction_method SHELXL
_refine_ls_goodness_of_fit_ref 1.082
_refine_ls_hydrogen_treatment mixed
_refine_ls_matrix_type full
_refine_ls_number_parameters 488
_refine_ls_number_reflns 10355
_refine_ls_number_restraints 0
_refine_ls_restrained_S_all 1.082
_refine_ls_R_factor_all 0.0534
_refine_ls_R_factor_gt 0.0499
_refine_ls_shift/su_max 0.002
_refine_ls_shift/su_mean 0.000
_refine_ls_structure_factor_coef Fsqd
_refine_ls_weighting_details 'calc w=1/[\s^2^(Fo^2^)+(0.0649P)^2^+15.7744P] where P=(Fo^2^+2Fc^2^)/3'
_refine_ls_weighting_scheme calc
_refine_ls_wR_factor_gt 0.1454
_refine_ls_wR_factor_ref 0.1474
_reflns_number_gt 9323
_reflns_number_total 10355
_reflns_threshold_expression >2sigma(I)
_cod_data_source_file c7dt03338a2.cif
_cod_data_source_block 8_sqr
_cod_original_sg_symbol_H-M 'P 21/c'
_cod_database_code 7044462

loop_
_symmetry_equiv_pos_as_xyz
'x, y, z'
'-x, y+1/2, -z+1/2'
'-x, -y, -z'
'x, -y-1/2, z-1/2'

loop_
_atom_site_label
_atom_site_type_symbol
_atom_site_fract_x
_atom_site_fract_y
_atom_site_fract_z
_atom_site_U_iso_or_equiv
_atom_site_adp_type
_atom_site_occupancy
_atom_site_symmetry_multiplicity
_atom_site_calc_flag
_atom_site_refinement_flags
Zn1 Zn 0.36870(2) 0.985661(14) 0.368691(17) 0.01156(13) Uani 1 1 d .
Zn2 Zn 0.15685(2) 1.015913(14) 0.339217(17) 0.01190(13) Uani 1 1 d .
N1 N 0.51280(19) 0.98777(11) 0.36392(14) 0.0156(5) Uani 1 1 d .
N2 N 1.0107(2) 1.01494(11) 0.33804(14) 0.0176(6) Uani 1 1 d .
O1 O 0.20903(16) 1.06026(11) 0.43033(12) 0.0226(5) Uani 1 1 d .
O2 O 0.37257(16) 1.04528(10) 0.44646(12) 0.0210(5) Uani 1 1 d .
O3 O 0.17696(17) 1.40833(10) 0.78702(12) 0.0238(5) Uani 1 1 d .
O4 O 0.33304(17) 1.44093(10) 0.80239(12) 0.0252(5) Uani 1 1 d .
O5 O 0.09478(19) 1.21236(15) 0.61480(17) 0.0464(8) Uani 1 1 d .
O6 O 0.18093(17) 0.93493(10) 0.39314(12) 0.0228(5) Uani 1 1 d .
O7 O 0.34267(17) 0.91780(10) 0.43265(11) 0.0212(5) Uani 1 1 d .
O8 O 0.15868(16) 0.53608(10) 0.75439(11) 0.0193(5) Uani 1 1 d .
O9 O 0.31590(16) 0.56867(10) 0.78684(11) 0.0202(5) Uani 1 1 d .
O10 O 0.4298(2) 0.73948(14) 0.62548(18) 0.0496(9) Uani 1 1 d .
C1 C 0.2350(2) 1.13879(15) 0.54272(17) 0.0204(7) Uani 1 1 d .
H1 H 0.1706 1.1258 0.5249 0.025 Uiso 1 1 calc R
C2 C 0.3148(2) 1.11436(14) 0.51893(16) 0.0175(6) Uani 1 1 d .
C3 C 0.4114(2) 1.13371(15) 0.54814(17) 0.0215(7) Uani 1 1 d .
H3 H 0.4643 1.1163 0.5334 0.026 Uiso 1 1 calc R
C4 C 0.4297(2) 1.17792(15) 0.59821(18) 0.0232(7) Uani 1 1 d .
H4 H 0.4941 1.1905 0.6168 0.028 Uiso 1 1 calc R
C5 C 0.4194(3) 1.29076(18) 0.7054(2) 0.0331(9) Uani 1 1 d .
H5 H 0.4858 1.2834 0.7064 0.040 Uiso 1 1 calc R
C6 C 0.3914(3) 1.33890(17) 0.7415(2) 0.0314(8) Uani 1 1 d .
H6 H 0.4400 1.3642 0.7664 0.038 Uiso 1 1 calc R
C7 C 0.2921(3) 1.35042(15) 0.74147(17) 0.0227(7) Uani 1 1 d .
C8 C 0.2176(2) 1.31233(15) 0.70494(17) 0.0213(7) Uani 1 1 d .
H8 H 0.1514 1.3190 0.7053 0.026 Uiso 1 1 calc R
C9 C 0.2543(2) 1.18246(15) 0.59304(17) 0.0219(7) Uani 1 1 d .
C10 C 0.3506(2) 1.20343(15) 0.62040(17) 0.0214(7) Uani 1 1 d .
C11 C 0.3459(2) 1.25368(15) 0.66756(18) 0.0228(7) Uani 1 1 d .
C12 C 0.2455(2) 1.26479(15) 0.66846(17) 0.0218(7) Uani 1 1 d .
C13 C 0.1833(3) 1.21899(17) 0.62411(19) 0.0275(8) Uani 1 1 d .
C14 C 0.3028(2) 0.82349(15) 0.51605(17) 0.0219(7) Uani 1 1 d .
H14 H 0.3690 0.8332 0.5192 0.026 Uiso 1 1 calc R
C15 C 0.2274(2) 0.85516(14) 0.47136(16) 0.0186(6) Uani 1 1 d .
C16 C 0.1291(3) 0.83938(16) 0.46730(18) 0.0258(7) Uani 1 1 d .
H16 H 0.0796 0.8609 0.4377 0.031 Uiso 1 1 calc R
C17 C 0.1021(3) 0.79225(17) 0.50627(18) 0.0281(8) Uani 1 1 d .
H17 H 0.0360 0.7821 0.5030 0.034 Uiso 1 1 calc R
C18 C 0.0943(3) 0.67713(17) 0.6100(2) 0.0312(8) Uani 1 1 d .
H18 H 0.0299 0.6858 0.5869 0.037 Uiso 1 1 calc R
C19 C 0.1143(3) 0.63057(16) 0.65822(18) 0.0268(8) Uani 1 1 d .
H19 H 0.0623 0.6072 0.6666 0.032 Uiso 1 1 calc R
C20 C 0.2115(2) 0.61814(15) 0.69468(16) 0.0211(7) Uani 1 1 d .
C21 C 0.2905(3) 0.65165(16) 0.68177(18) 0.0261(8) Uani 1 1 d .
H21 H 0.3550 0.6438 0.7055 0.031 Uiso 1 1 calc R
C22 C 0.2760(3) 0.77746(16) 0.55530(18) 0.0250(7) Uani 1 1 d .
C23 C 0.1773(3) 0.76123(15) 0.54989(18) 0.0249(7) Uani 1 1 d .
C24 C 0.1737(3) 0.71032(16) 0.59732(18) 0.0267(8) Uani 1 1 d .
C25 C 0.2704(3) 0.69699(16) 0.63273(18) 0.0256(7) Uani 1 1 d .
C26 C 0.3399(3) 0.73858(17) 0.6075(2) 0.0303(8) Uani 1 1 d .
C27 C 0.2293(2) 0.57010(14) 0.74928(15) 0.0164(6) Uani 1 1 d .
C28 C 0.2532(2) 0.90661(14) 0.42887(15) 0.0171(6) Uani 1 1 d .
C29 C 0.2968(2) 1.06983(14) 0.46092(16) 0.0173(6) Uani 1 1 d .
C30 C 0.2659(3) 1.40382(14) 0.77973(16) 0.0209(7) Uani 1 1 d .
C31 C 0.5764(2) 1.02247(14) 0.40696(16) 0.0175(6) Uani 1 1 d .
H31 H 0.5541 1.0428 0.4417 0.021 Uiso 1 1 calc R
C32 C 0.6731(2) 1.02983(16) 0.40276(18) 0.0230(7) Uani 1 1 d .
H32 H 0.7150 1.0548 0.4337 0.028 Uiso 1 1 calc R
C33 C 0.7078(2) 0.99889(16) 0.35082(17) 0.0206(7) Uani 1 1 d .
C34 C 0.6419(2) 0.96246(17) 0.30634(18) 0.0251(7) Uani 1 1 d .
H34 H 0.6623 0.9413 0.2713 0.030 Uiso 1 1 calc R
C35 C 0.5457(2) 0.95775(16) 0.31422(17) 0.0229(7) Uani 1 1 d .
H35 H 0.5020 0.9330 0.2842 0.027 Uiso 1 1 calc R
C36 C 0.8125(2) 1.00496(16) 0.34539(18) 0.0214(7) Uani 1 1 d .
C37 C 0.8602(3) 0.9591(2) 0.3181(2) 0.0416(10) Uani 1 1 d .
H37 H 0.8266 0.9238 0.3022 0.050 Uiso 1 1 calc R
C38 C 0.9571(3) 0.9663(2) 0.3149(2) 0.0413(10) Uani 1 1 d .
H38 H 0.9875 0.9354 0.2953 0.050 Uiso 1 1 calc R
C39 C 0.9651(3) 1.05987(18) 0.3635(2) 0.0361(9) Uani 1 1 d .
H39 H 1.0012 1.0943 0.3793 0.043 Uiso 1 1 calc R
C40 C 0.8672(3) 1.05745(19) 0.3673(2) 0.0387(10) Uani 1 1 d .
H40 H 0.8375 1.0901 0.3841 0.046 Uiso 1 1 calc R

loop_
_atom_site_aniso_label
_atom_site_aniso_U_11
_atom_site_aniso_U_22
_atom_site_aniso_U_33
_atom_site_aniso_U_23
_atom_site_aniso_U_13
_atom_site_aniso_U_12
Zn1 0.01037(19) 0.0114(2) 0.0133(2) -0.00064(12) 0.00341(13) 0.00032(12)
Zn2 0.0105(2) 0.0114(2) 0.0146(2) -0.00051(12) 0.00471(14) -0.00077(12)
N1 0.0125(13) 0.0170(13) 0.0182(13) -0.0022(10) 0.0051(10) -0.0017(10)
N2 0.0149(13) 0.0168(13) 0.0218(14) -0.0039(10) 0.0054(11) -0.0011(10)
O1 0.0154(11) 0.0275(12) 0.0252(12) -0.0118(10) 0.0048(9) -0.0022(9)
O2 0.0188(11) 0.0217(11) 0.0237(12) -0.0090(9) 0.0075(9) 0.0000(9)
O3 0.0231(12) 0.0188(11) 0.0321(13) -0.0074(10) 0.0116(10) 0.0003(10)
O4 0.0250(12) 0.0212(12) 0.0293(13) -0.0131(10) 0.0056(10) -0.0024(10)
O5 0.0163(13) 0.061(2) 0.064(2) -0.0401(16) 0.0130(13) -0.0086(13)
O6 0.0260(12) 0.0202(11) 0.0234(12) 0.0082(9) 0.0080(10) 0.0030(10)
O7 0.0227(12) 0.0180(11) 0.0214(11) 0.0049(9) 0.0015(9) -0.0042(9)
O8 0.0166(11) 0.0214(11) 0.0195(11) 0.0043(9) 0.0031(9) -0.0030(9)
O9 0.0185(11) 0.0224(12) 0.0193(11) 0.0076(9) 0.0030(9) 0.0000(9)
O10 0.0208(14) 0.0531(19) 0.072(2) 0.0403(17) 0.0028(14) -0.0056(13)
C1 0.0150(15) 0.0209(16) 0.0255(17) -0.0079(13) 0.0047(13) -0.0029(13)
C2 0.0158(15) 0.0172(15) 0.0193(15) -0.0027(12) 0.0034(12) 0.0001(12)
C3 0.0166(16) 0.0217(16) 0.0266(17) -0.0066(13) 0.0056(13) 0.0019(13)
C4 0.0152(16) 0.0229(17) 0.0298(18) -0.0077(14) 0.0011(13) 0.0020(13)
C5 0.0113(16) 0.040(2) 0.046(2) -0.0238(18) 0.0031(15) 0.0010(15)
C6 0.0231(18) 0.0310(19) 0.039(2) -0.0214(16) 0.0044(16) -0.0050(15)
C7 0.0242(17) 0.0197(16) 0.0245(17) -0.0078(13) 0.0058(14) 0.0046(14)
C8 0.0151(15) 0.0203(16) 0.0286(17) -0.0088(13) 0.0051(13) 0.0005(13)
C9 0.0161(16) 0.0248(17) 0.0255(17) -0.0099(14) 0.0059(13) 0.0012(13)
C10 0.0153(16) 0.0230(17) 0.0251(17) -0.0060(13) 0.0026(13) 0.0011(13)
C11 0.0182(16) 0.0216(17) 0.0282(17) -0.0099(14) 0.0041(14) 0.0020(13)
C12 0.0186(16) 0.0213(16) 0.0250(17) -0.0097(13) 0.0036(13) -0.0028(13)
C13 0.0185(17) 0.0325(19) 0.0310(19) -0.0161(16) 0.0046(14) 0.0016(15)
C14 0.0202(16) 0.0227(17) 0.0228(16) 0.0062(13) 0.0046(13) -0.0041(13)
C15 0.0211(16) 0.0174(15) 0.0163(15) 0.0014(12) 0.0019(12) -0.0033(13)
C16 0.0192(17) 0.0281(18) 0.0279(18) 0.0095(15) 0.0006(14) -0.0027(14)
C17 0.0207(17) 0.0310(19) 0.0293(18) 0.0135(15) -0.0018(14) -0.0054(14)
C18 0.0158(17) 0.037(2) 0.036(2) 0.0172(17) -0.0051(15) -0.0043(15)
C19 0.0205(17) 0.0296(18) 0.0284(18) 0.0118(15) 0.0013(14) -0.0070(14)
C20 0.0214(17) 0.0216(16) 0.0191(16) 0.0060(13) 0.0018(13) -0.0002(13)
C21 0.0191(17) 0.0302(19) 0.0273(18) 0.0159(15) 0.0013(14) 0.0001(14)
C22 0.0224(17) 0.0229(17) 0.0282(18) 0.0057(14) 0.0020(14) -0.0039(14)
C23 0.0256(18) 0.0227(17) 0.0250(17) 0.0048(14) 0.0022(14) -0.0047(14)
C24 0.0246(18) 0.0279(18) 0.0238(17) 0.0082(14) -0.0031(14) -0.0032(15)
C25 0.0204(17) 0.0286(18) 0.0261(18) 0.0098(14) 0.0012(14) -0.0043(14)
C26 0.0214(18) 0.0317(19) 0.036(2) 0.0156(16) 0.0016(15) -0.0054(15)
C27 0.0175(16) 0.0185(15) 0.0129(14) 0.0019(12) 0.0030(12) 0.0003(12)
C28 0.0246(17) 0.0141(15) 0.0129(14) -0.0019(12) 0.0046(12) -0.0014(13)
C29 0.0168(16) 0.0154(15) 0.0215(16) -0.0018(12) 0.0080(13) -0.0010(12)
C30 0.0273(18) 0.0153(15) 0.0195(16) -0.0023(13) 0.0039(13) 0.0030(14)
C31 0.0150(15) 0.0225(16) 0.0155(15) -0.0030(12) 0.0046(12) 0.0018(12)
C32 0.0148(16) 0.0270(17) 0.0269(17) -0.0101(14) 0.0040(13) -0.0063(14)
C33 0.0134(16) 0.0266(17) 0.0221(16) -0.0039(14) 0.0043(13) -0.0024(13)
C34 0.0165(16) 0.036(2) 0.0240(17) -0.0135(15) 0.0065(13) -0.0026(14)
C35 0.0177(16) 0.0299(18) 0.0218(16) -0.0122(14) 0.0060(13) -0.0066(14)
C36 0.0142(16) 0.0269(17) 0.0250(17) -0.0046(14) 0.0085(13) -0.0034(13)
C37 0.030(2) 0.043(2) 0.057(3) -0.021(2) 0.0186(19) -0.0106(18)
C38 0.029(2) 0.047(2) 0.053(3) -0.028(2) 0.0193(19) -0.0115(18)
C39 0.029(2) 0.028(2) 0.052(2) -0.0098(18) 0.0100(18) -0.0040(16)
C40 0.026(2) 0.038(2) 0.055(3) -0.0166(19) 0.0140(18) -0.0024(17)

loop_
_atom_type_symbol
_atom_type_description
_atom_type_scat_dispersion_real
_atom_type_scat_dispersion_imag
_atom_type_scat_source
C C 0.0033 0.0016 'International Tables Vol C Tables 4.2.6.8 and 6.1.1.4'
H H 0.0000 0.0000 'International Tables Vol C Tables 4.2.6.8 and 6.1.1.4'
N N 0.0061 0.0033 'International Tables Vol C Tables 4.2.6.8 and 6.1.1.4'
O O 0.0106 0.0060 'International Tables Vol C Tables 4.2.6.8 and 6.1.1.4'
Zn Zn 0.2839 1.4301 'International Tables Vol C Tables 4.2.6.8 and 6.1.1.4'

loop_
_geom_angle_atom_site_label_1
_geom_angle_atom_site_label_2
_geom_angle_atom_site_label_3
_geom_angle
_geom_angle_site_symmetry_1
_geom_angle_site_symmetry_3
N1 Zn1 O2 99.10(10) . .
N1 Zn1 O9 99.48(10) . 4_575
O2 Zn1 O9 160.78(9) . 4_575
N1 Zn1 O7 110.78(10) . .
O2 Zn1 O7 89.42(9) . .
O9 Zn1 O7 88.56(9) 4_575 .
N1 Zn1 O4 93.07(10) . 4_585
O2 Zn1 O4 86.03(10) . 4_585
O9 Zn1 O4 88.12(10) 4_575 4_585
O7 Zn1 O4 156.14(9) . 4_585
N2 Zn2 O3 104.60(10) 1_455 4_585
N2 Zn2 O8 100.18(10) 1_455 4_575
O3 Zn2 O8 91.27(10) 4_585 4_575
N2 Zn2 O1 100.14(10) 1_455 .
O3 Zn2 O1 89.35(10) 4_585 .
O8 Zn2 O1 158.82(9) 4_575 .
N2 Zn2 O6 92.57(10) 1_455 .
O3 Zn2 O6 162.79(9) 4_585 .
O8 Zn2 O6 84.50(9) 4_575 .
O1 Zn2 O6 88.69(10) . .
C31 N1 C35 118.1(3) . .
C31 N1 Zn1 120.5(2) . .
C35 N1 Zn1 121.2(2) . .
C38 N2 C39 117.4(3) . .
C38 N2 Zn2 119.6(2) . 1_655
C39 N2 Zn2 122.9(2) . 1_655
C29 O1 Zn2 128.9(2) . .
C29 O2 Zn1 124.5(2) . .
C30 O3 Zn2 111.5(2) . 4_586
C30 O4 Zn1 142.9(2) . 4_586
C28 O6 Zn2 137.6(2) . .
C28 O7 Zn1 114.5(2) . .
C27 O8 Zn2 123.7(2) . 4_576
C27 O9 Zn1 128.0(2) . 4_576
C9 C1 C2 118.2(3) . .
C9 C1 H1 120.9 . .
C2 C1 H1 120.9 . .
C1 C2 C3 119.6(3) . .
C1 C2 C29 120.1(3) . .
C3 C2 C29 120.2(3) . .
C4 C3 C2 121.6(3) . .
C4 C3 H3 119.2 . .
C2 C3 H3 119.2 . .
C3 C4 C10 118.9(3) . .
C3 C4 H4 120.5 . .
C10 C4 H4 120.5 . .
C6 C5 C11 118.6(3) . .
C6 C5 H5 120.7 . .
C11 C5 H5 120.7 . .
C5 C6 C7 121.7(3) . .
C5 C6 H6 119.1 . .
C7 C6 H6 119.1 . .
C6 C7 C8 120.1(3) . .
C6 C7 C30 119.5(3) . .
C8 C7 C30 120.4(3) . .
C12 C8 C7 118.1(3) . .
C12 C8 H8 121.0 . .
C7 C8 H8 121.0 . .
C1 C9 C10 122.1(3) . .
C1 C9 C13 129.4(3) . .
C10 C9 C13 108.3(3) . .
C4 C10 C9 119.5(3) . .
C4 C10 C11 131.3(3) . .
C9 C10 C11 109.2(3) . .
C5 C11 C12 119.6(3) . .
C5 C11 C10 131.6(3) . .
C12 C11 C10 108.7(3) . .
C8 C12 C11 121.8(3) . .
C8 C12 C13 129.7(3) . .
C11 C12 C13 108.5(3) . .
O5 C13 C12 127.6(3) . .
O5 C13 C9 127.1(3) . .
C12 C13 C9 105.2(3) . .
C22 C14 C15 118.1(3) . .
C22 C14 H14 121.0 . .
C15 C14 H14 121.0 . .
C16 C15 C14 119.7(3) . .
C16 C15 C28 120.4(3) . .
C14 C15 C28 119.9(3) . .
C15 C16 C17 122.2(3) . .
C15 C16 H16 118.9 . .
C17 C16 H16 118.9 . .
C23 C17 C16 117.5(3) . .
C23 C17 H17 121.3 . .
C16 C17 H17 121.3 . .
C24 C18 C19 118.0(3) . .
C24 C18 H18 121.0 . .
C19 C18 H18 121.0 . .
C18 C19 C20 121.4(3) . .
C18 C19 H19 119.3 . .
C20 C19 H19 119.3 . .
C21 C20 C19 120.2(3) . .
C21 C20 C27 120.0(3) . .
C19 C20 C27 119.8(3) . .
C25 C21 C20 118.1(3) . .
C25 C21 H21 120.9 . .
C20 C21 H21 120.9 . .
C14 C22 C23 121.8(3) . .
C14 C22 C26 129.0(3) . .
C23 C22 C26 109.2(3) . .
C17 C23 C22 120.8(3) . .
C17 C23 C24 130.7(3) . .
C22 C23 C24 108.5(3) . .
C18 C24 C25 120.4(3) . .
C18 C24 C23 131.1(3) . .
C25 C24 C23 108.6(3) . .
C21 C25 C24 121.9(3) . .
C21 C25 C26 129.6(3) . .
C24 C25 C26 108.5(3) . .
O10 C26 C22 127.7(3) . .
O10 C26 C25 127.2(3) . .
C22 C26 C25 105.2(3) . .
O8 C27 O9 126.3(3) . .
O8 C27 C20 118.4(3) . .
O9 C27 C20 115.3(3) . .
O7 C28 O6 126.2(3) . .
O7 C28 C15 118.0(3) . .
O6 C28 C15 115.8(3) . .
O1 C29 O2 125.6(3) . .
O1 C29 C2 117.8(3) . .
O2 C29 C2 116.7(3) . .
O4 C30 O3 124.7(3) . .
O4 C30 C7 117.4(3) . .
O3 C30 C7 117.9(3) . .
N1 C31 C32 123.4(3) . .
N1 C31 H31 118.3 . .
C32 C31 H31 118.3 . .
C31 C32 C33 118.8(3) . .
C31 C32 H32 120.6 . .
C33 C32 H32 120.6 . .
C34 C33 C32 117.9(3) . .
C34 C33 C36 121.8(3) . .
C32 C33 C36 120.3(3) . .
C35 C34 C33 119.5(3) . .
C35 C34 H34 120.2 . .
C33 C34 H34 120.2 . .
N1 C35 C34 122.3(3) . .
N1 C35 H35 118.8 . .
C34 C35 H35 118.8 . .
C37 C36 C40 117.3(3) . .
C37 C36 C33 121.2(3) . .
C40 C36 C33 121.5(3) . .
C38 C37 C36 119.3(4) . .
C38 C37 H37 120.4 . .
C36 C37 H37 120.4 . .
N2 C38 C37 123.8(4) . .
N2 C38 H38 118.1 . .
C37 C38 H38 118.1 . .
N2 C39 C40 123.0(4) . .
N2 C39 H39 118.5 . .
C40 C39 H39 118.5 . .
C39 C40 C36 119.1(4) . .
C39 C40 H40 120.4 . .
C36 C40 H40 120.4 . .

loop_
_geom_bond_atom_site_label_1
_geom_bond_atom_site_label_2
_geom_bond_distance
_geom_bond_site_symmetry_2
Zn1 N1 2.019(3) .
Zn1 O2 2.021(2) .
Zn1 O9 2.023(2) 4_575
Zn1 O7 2.049(2) .
Zn1 O4 2.082(2) 4_585
Zn2 N2 2.019(3) 1_455
Zn2 O3 2.024(2) 4_585
Zn2 O8 2.041(2) 4_575
Zn2 O1 2.042(2) .
Zn2 O6 2.079(2) .
N1 C31 1.329(4) .
N1 C35 1.347(4) .
N2 C38 1.333(5) .
N2 C39 1.336(5) .
N2 Zn2 2.019(3) 1_655
O1 C29 1.252(4) .
O2 C29 1.269(4) .
O3 C30 1.275(4) .
O3 Zn2 2.024(2) 4_586
O4 C30 1.250(4) .
O4 Zn1 2.082(2) 4_586
O5 C13 1.208(4) .
O6 C28 1.260(4) .
O7 C28 1.250(4) .
O8 C27 1.257(4) .
O8 Zn2 2.041(2) 4_576
O9 C27 1.266(4) .
O9 Zn1 2.023(2) 4_576
O10 C26 1.217(5) .
C1 C9 1.373(5) .
C1 C2 1.402(4) .
C1 H1 0.9300 .
C2 C3 1.403(4) .
C2 C29 1.494(4) .
C3 C4 1.378(5) .
C3 H3 0.9300 .
C4 C10 1.387(5) .
C4 H4 0.9300 .
C5 C6 1.387(5) .
C5 C11 1.393(5) .
C5 H5 0.9300 .
C6 C7 1.398(5) .
C6 H6 0.9300 .
C7 C8 1.405(5) .
C7 C30 1.493(4) .
C8 C12 1.380(5) .
C8 H8 0.9300 .
C9 C10 1.405(5) .
C9 C13 1.505(4) .
C10 C11 1.464(4) .
C11 C12 1.416(5) .
C12 C13 1.488(5) .
C14 C22 1.382(5) .
C14 C15 1.401(5) .
C14 H14 0.9300 .
C15 C16 1.392(5) .
C15 C28 1.506(4) .
C16 C17 1.398(5) .
C16 H16 0.9300 .
C17 C23 1.383(5) .
C17 H17 0.9300 .
C18 C24 1.391(5) .
C18 C19 1.393(5) .
C18 H18 0.9300 .
C19 C20 1.409(5) .
C19 H19 0.9300 .
C20 C21 1.392(5) .
C20 C27 1.499(4) .
C21 C25 1.383(5) .
C21 H21 0.9300 .
C22 C23 1.395(5) .
C22 C26 1.482(5) .
C23 C24 1.476(5) .
C24 C25 1.401(5) .
C25 C26 1.495(5) .
C31 C32 1.369(5) .
C31 H31 0.9300 .
C32 C33 1.405(5) .
C32 H32 0.9300 .
C33 C34 1.382(5) .
C33 C36 1.483(5) .
C34 C35 1.378(5) .
C34 H34 0.9300 .
C35 H35 0.9300 .
C36 C37 1.385(5) .
C36 C40 1.405(5) .
C37 C38 1.367(6) .
C37 H37 0.9300 .
C38 H38 0.9300 .
C39 C40 1.375(5) .
C39 H39 0.9300 .
C40 H40 0.9300 .

loop_
_platon_squeeze_void_nr
_platon_squeeze_void_average_x
_platon_squeeze_void_average_y
_platon_squeeze_void_average_z
_platon_squeeze_void_volume
_platon_squeeze_void_count_electrons
_platon_squeeze_void_content
1 -0.006 -0.005 0.005 3035 505 ' '
2 0.000 0.500 0.000 37 9 ' '
3 0.000 1.000 0.500 38 9 ' '
